data_2102500
loop_
_publ_author_name
'Machado, K. D.'
'de Lima, J. C.'
'Grandi, T. A.'
'Campos, C. E. M.'
'Maurmann, C. E.'
'Gasperini, A. A. M.'
'Souza, S. M.'
'Pimenta, A. F.'

_publ_section_title
;
 Structural study of Cu~2{-~<i>x</i>}Se alloys produced by mechanical
 alloying
;
_journal_issue 3
_journal_name_full 'Acta Crystallographica Section B'
_journal_page_first 282
_journal_page_last 286
_journal_paper_doi 10.1107/S0108768104007475
_journal_volume 60
_journal_year 2004
_chemical_formula_analytical Cu1.8Se
_chemical_formula_moiety Cu1.8Se
_chemical_formula_structural Cu1.8Se
_chemical_formula_sum 'Cu1.8 Se'
_symmetry_cell_setting cubic
_symmetry_space_group_name_H-M 'F m -3 m'
_cell_angle_alpha 90.00
_cell_angle_beta 90.00
_cell_angle_gamma 90.00
_cell_length_a 5.7762(3)
_cell_length_b 5.7762(3)
_cell_length_c 5.7762(3)
_cell_volume 192.720(17)
_diffrn_ambient_temperature 293(2)
_diffrn_radiation_type CuK\a
_diffrn_radiation_wavelength 1.5418
_cod_data_source_file av5007.cif
_cod_data_source_block Cu1.8Se
_cod_original_sg_symbol_H-M Fm-3m
_cod_original_formula_sum Cu1.8Se
_cod_database_code 2102500

loop_
_atom_site_label
_atom_site_fract_x
_atom_site_fract_y
_atom_site_fract_z
_atom_site_U_iso_or_equiv
_atom_site_thermal_displace_type
_atom_site_occupancy
_atom_site_type_symbol
Cu1 .25 .25 .25 5.2 Uiso 0.8 Cu
Cu2 .3333 .3333 .3333 1.7 Uiso .03 Cu
Se 0 0 0 3.6 Uiso 1 Se
